data_7207383
loop_
_publ_author_name
'Zhao, Guangyao'
'Dong, Huanli'
'Zhao, Huaping'
'Jiang, Lang'
'Zhang, Xiaotao'
'Tan, Jiahui'
'Meng, Qing'
'Hu, Wenping'

_publ_section_title
;
 Substitution effect on molecular packing and transistor performance of
 indolo[3,2-b]carbazole derivatives
;
_journal_issue 10
_journal_name_full 'Journal of Materials Chemistry'
_journal_page_first 4409
_journal_paper_doi 10.1039/c1jm14891e
_journal_volume 22
_journal_year 2012
_chemical_formula_sum 'C18 H10 Cl2 N2'
_chemical_formula_weight 325.18
_chemical_name_systematic
;
?
;
_space_group_IT_number 14
_symmetry_cell_setting monoclinic
_symmetry_space_group_name_Hall '-P 2ybc'
_symmetry_space_group_name_H-M 'P 1 21/c 1'
_atom_sites_solution_hydrogens geom
_atom_sites_solution_primary direct
_atom_sites_solution_secondary difmap
_audit_creation_method SHELXL-97
_cell_angle_alpha 90.00
_cell_angle_beta 100.39(3)
_cell_angle_gamma 90.00
_cell_formula_units_Z 2
_cell_length_a 14.730(3)
_cell_length_b 5.8026(12)
_cell_length_c 7.6541(15)
_cell_measurement_reflns_used 1967
_cell_measurement_temperature 113(2)
_cell_measurement_theta_max 27.495
_cell_measurement_theta_min 2.755
_cell_volume 643.5(2)
_computing_cell_refinement crystalclear
_computing_data_collection crystalclear
_computing_data_reduction crystalclear
_computing_molecular_graphics 'Bruker SHELXTL'
_computing_publication_material 'Bruker SHELXTL'
_computing_structure_refinement 'SHELXL-97 (Sheldrick, 1997)'
_computing_structure_solution 'SHELXS-97 (Sheldrick, 1990)'
_diffrn_ambient_temperature 113(2)
_diffrn_measured_fraction_theta_full 0.989
_diffrn_measured_fraction_theta_max 0.989
_diffrn_measurement_device_type 'rigaku saturn'
_diffrn_measurement_method '\w scans'
_diffrn_radiation_monochromator confocal
_diffrn_radiation_source 'rotating anode'
_diffrn_radiation_type MoK\a
_diffrn_radiation_wavelength 0.71073
_diffrn_reflns_av_R_equivalents 0.0250
_diffrn_reflns_av_sigmaI/netI 0.0242
_diffrn_reflns_limit_h_max 14
_diffrn_reflns_limit_h_min -17
_diffrn_reflns_limit_k_max 6
_diffrn_reflns_limit_k_min -6
_diffrn_reflns_limit_l_max 9
_diffrn_reflns_limit_l_min -6
_diffrn_reflns_number 3478
_diffrn_reflns_theta_full 25.02
_diffrn_reflns_theta_max 25.02
_diffrn_reflns_theta_min 1.41
_diffrn_standards_decay_% 0
_diffrn_standards_interval_count 0
_diffrn_standards_interval_time 0
_diffrn_standards_number 0
_exptl_absorpt_coefficient_mu 0.500
_exptl_absorpt_correction_T_max 0.9611
_exptl_absorpt_correction_T_min 0.9243
_exptl_absorpt_correction_type multi-scan
_exptl_absorpt_process_details crystalclear
_exptl_crystal_density_diffrn 1.678
_exptl_crystal_density_method 'not measured'
_exptl_crystal_F_000 332
_exptl_crystal_size_max 0.16
_exptl_crystal_size_mid 0.14
_exptl_crystal_size_min 0.08
_refine_diff_density_max 0.269
_refine_diff_density_min -0.221
_refine_diff_density_rms 0.054
_refine_ls_extinction_method none
_refine_ls_goodness_of_fit_ref 1.121
_refine_ls_hydrogen_treatment constr
_refine_ls_matrix_type full
_refine_ls_number_parameters 100
_refine_ls_number_reflns 1126
_refine_ls_number_restraints 0
_refine_ls_restrained_S_all 1.121
_refine_ls_R_factor_all 0.0319
_refine_ls_R_factor_gt 0.0293
_refine_ls_shift/su_max 0.001
_refine_ls_shift/su_mean 0.000
_refine_ls_structure_factor_coef Fsqd
_refine_ls_weighting_details 'calc w=1/[\s^2^(Fo^2^)+(0.0476P)^2^+0.4461P] where P=(Fo^2^+2Fc^2^)/3'
_refine_ls_weighting_scheme calc
_refine_ls_wR_factor_gt 0.0899
_refine_ls_wR_factor_ref 0.0912
_reflns_number_gt 1017
_reflns_number_total 1126
_reflns_threshold_expression >2sigma(I)
_cod_data_source_file c1jm14891e.txt
_cod_data_source_block r80713i1
_cod_depositor_comments
;
The following automatic conversions were performed:

'_symmetry_cell_setting' value 'Monoclinic' changed to 'monoclinic'
according to /home/saulius/struct/CIF-dictionaries/cif_core.dic
dictionary named 'cif_core.dic' version 2.4.1 from
2010-06-29.

'_exptl_absorpt_correction_type' value 'MULTI-SCAN'
changed to 'multi-scan' according to
/home/saulius/struct/CIF-dictionaries/cif_core.dic dictionary named
'cif_core.dic' version 2.4.1 from
2010-06-29.

'_refine_ls_hydrogen_treatment' value 'CONSTR' changed
to 'constr' according to
/home/saulius/struct/CIF-dictionaries/cif_core.dic dictionary named
'cif_core.dic' version 2.4.1 from 2010-06-29.

Automatic conversion script
Id: cif_fix_values 1715 2011-07-08 13:25:40Z adriana 
;
_cod_original_sg_symbol_H-M P2(1)/c
_cod_database_code 7207383

loop_
_symmetry_equiv_pos_as_xyz
'x, y, z'
'-x, y+1/2, -z+1/2'
'-x, -y, -z'
'x, -y-1/2, z-1/2'

loop_
_atom_site_label
_atom_site_type_symbol
_atom_site_fract_x
_atom_site_fract_y
_atom_site_fract_z
_atom_site_U_iso_or_equiv
_atom_site_adp_type
_atom_site_occupancy
_atom_site_symmetry_multiplicity
_atom_site_calc_flag
_atom_site_refinement_flags
Cl1 Cl 0.06445(3) 0.16955(8) 0.69334(6) 0.0202(2) Uani 1 1 d .
N1 N 0.38538(11) 0.7828(3) 0.77728(19) 0.0133(4) Uani 1 1 d .
H1 H 0.3938 0.9181 0.7373 0.016 Uiso 1 1 calc R
C1 C 0.24167(12) 0.2923(3) 0.8161(2) 0.0132(4) Uani 1 1 d .
H1A H 0.2484 0.1511 0.8744 0.016 Uiso 1 1 calc R
C2 C 0.15862(13) 0.3565(3) 0.7141(2) 0.0145(4) Uani 1 1 d .
C3 C 0.14728(13) 0.5669(3) 0.6254(2) 0.0155(4) Uani 1 1 d .
H3 H 0.0902 0.6051 0.5583 0.019 Uiso 1 1 calc R
C4 C 0.21984(13) 0.7190(3) 0.6360(2) 0.0151(4) Uani 1 1 d .
H4 H 0.2127 0.8588 0.5755 0.018 Uiso 1 1 calc R
C5 C 0.30397(13) 0.6583(3) 0.7392(2) 0.0128(4) Uani 1 1 d .
C6 C 0.31544(12) 0.4466(3) 0.8287(2) 0.0120(4) Uani 1 1 d .
C7 C 0.40942(12) 0.4435(3) 0.9251(2) 0.0113(4) Uani 1 1 d .
C8 C 0.45066(12) 0.6570(3) 0.8889(2) 0.0114(4) Uani 1 1 d .
C9 C 0.45939(12) 0.2833(3) 1.0380(2) 0.0121(4) Uani 1 1 d .
H9 H 0.4339 0.1433 1.0634 0.015 Uiso 1 1 calc R

loop_
_atom_site_aniso_label
_atom_site_aniso_U_11
_atom_site_aniso_U_22
_atom_site_aniso_U_33
_atom_site_aniso_U_23
_atom_site_aniso_U_13
_atom_site_aniso_U_12
Cl1 0.0129(3) 0.0189(3) 0.0281(3) 0.00171(18) 0.0013(2) -0.00266(18)
N1 0.0158(9) 0.0101(8) 0.0142(8) 0.0038(6) 0.0034(6) -0.0005(6)
C1 0.0146(10) 0.0128(9) 0.0131(9) -0.0012(7) 0.0050(7) 0.0011(7)
C2 0.0146(10) 0.0140(10) 0.0161(9) -0.0028(7) 0.0055(7) -0.0011(7)
C3 0.0140(10) 0.0186(10) 0.0137(9) -0.0017(7) 0.0021(7) 0.0037(8)
C4 0.0189(10) 0.0145(9) 0.0125(9) 0.0015(7) 0.0044(7) 0.0039(8)
C5 0.0150(10) 0.0139(9) 0.0107(9) -0.0021(7) 0.0053(7) 0.0005(7)
C6 0.0146(9) 0.0125(9) 0.0100(8) -0.0015(7) 0.0055(7) 0.0021(7)
C7 0.0136(9) 0.0125(9) 0.0089(8) -0.0028(7) 0.0053(7) -0.0001(7)
C8 0.0147(10) 0.0116(9) 0.0087(8) -0.0002(6) 0.0041(7) 0.0015(7)
C9 0.0159(10) 0.0105(9) 0.0113(9) -0.0002(7) 0.0063(7) -0.0014(7)

loop_
_atom_type_symbol
_atom_type_description
_atom_type_scat_dispersion_real
_atom_type_scat_dispersion_imag
_atom_type_scat_source
C C 0.0033 0.0016 'International Tables Vol C Tables 4.2.6.8 and 6.1.1.4'
H H 0.0000 0.0000 'International Tables Vol C Tables 4.2.6.8 and 6.1.1.4'
N N 0.0061 0.0033 'International Tables Vol C Tables 4.2.6.8 and 6.1.1.4'
Cl Cl 0.1484 0.1585 'International Tables Vol C Tables 4.2.6.8 and 6.1.1.4'

loop_
_geom_angle_atom_site_label_1
_geom_angle_atom_site_label_2
_geom_angle_atom_site_label_3
_geom_angle
_geom_angle_site_symmetry_1
_geom_angle_site_symmetry_3
C8 N1 C5 109.61(15) . .
C8 N1 H1 125.2 . .
C5 N1 H1 125.2 . .
C2 C1 C6 117.74(17) . .
C2 C1 H1A 121.1 . .
C6 C1 H1A 121.1 . .
C1 C2 C3 121.96(18) . .
C1 C2 Cl1 119.54(15) . .
C3 C2 Cl1 118.50(15) . .
C4 C3 C2 120.64(17) . .
C4 C3 H3 119.7 . .
C2 C3 H3 119.7 . .
C3 C4 C5 118.31(18) . .
C3 C4 H4 120.8 . .
C5 C4 H4 120.8 . .
N1 C5 C4 129.58(17) . .
N1 C5 C6 109.31(16) . .
C4 C5 C6 121.09(17) . .
C1 C6 C5 120.25(17) . .
C1 C6 C7 133.47(16) . .
C5 C6 C7 106.26(16) . .
C9 C7 C8 120.36(17) . .
C9 C7 C6 132.67(17) . .
C8 C7 C6 106.96(15) . .
N1 C8 C9 128.92(17) . 3_667
N1 C8 C7 107.87(16) . .
C9 C8 C7 123.19(17) 3_667 .
C8 C9 C7 116.45(17) 3_667 .
C8 C9 H9 121.8 3_667 .
C7 C9 H9 121.8 . .

loop_
_geom_bond_atom_site_label_1
_geom_bond_atom_site_label_2
_geom_bond_distance
_geom_bond_site_symmetry_2
Cl1 C2 1.7455(19) .
N1 C8 1.375(2) .
N1 C5 1.385(2) .
N1 H1 0.8600 .
C1 C2 1.378(3) .
C1 C6 1.398(3) .
C1 H1A 0.9300 .
C2 C3 1.392(3) .
C3 C4 1.377(3) .
C3 H3 0.9300 .
C4 C5 1.389(3) .
C4 H4 0.9300 .
C5 C6 1.402(2) .
C6 C7 1.446(3) .
C7 C9 1.387(2) .
C7 C8 1.429(2) .
C8 C9 1.386(3) 3_667
C9 C8 1.386(3) 3_667
C9 H9 0.9300 .

loop_
_geom_torsion_atom_site_label_1
_geom_torsion_atom_site_label_2
_geom_torsion_atom_site_label_3
_geom_torsion_atom_site_label_4
_geom_torsion
_geom_torsion_site_symmetry_4
C6 C1 C2 C3 0.2(3) .
C6 C1 C2 Cl1 179.75(12) .
C1 C2 C3 C4 0.4(3) .
Cl1 C2 C3 C4 -179.20(14) .
C2 C3 C4 C5 -0.9(3) .
C8 N1 C5 C4 178.53(17) .
C8 N1 C5 C6 0.50(19) .
C3 C4 C5 N1 -176.99(16) .
C3 C4 C5 C6 0.8(3) .
C2 C1 C6 C5 -0.2(2) .
C2 C1 C6 C7 177.58(17) .
N1 C5 C6 C1 177.92(15) .
C4 C5 C6 C1 -0.3(3) .
N1 C5 C6 C7 -0.40(18) .
C4 C5 C6 C7 -178.63(16) .
C1 C6 C7 C9 0.7(3) .
C5 C6 C7 C9 178.73(17) .
C1 C6 C7 C8 -177.84(18) .
C5 C6 C7 C8 0.16(18) .
C5 N1 C8 C9 -178.95(17) 3_667
C5 N1 C8 C7 -0.39(19) .
C9 C7 C8 N1 -178.65(15) .
C6 C7 C8 N1 0.14(18) .
C9 C7 C8 C9 0.0(3) 3_667
C6 C7 C8 C9 178.79(16) 3_667
C8 C7 C9 C8 0.0(3) 3_667
C6 C7 C9 C8 -178.43(17) 3_667
